data_7243159
loop_
_publ_author_name
'Gulyaev, Dmitry A.'
'Klenov, Michael S.'
'Churakov, Aleksandr M.'
'Strelenko, Yurii A.'
'Fedyanin, Ivan V.'
'Lempert, David B.'
'Kosareva, Ekaterina K.'
'Kon'kova, Tatiana S.'
'Matyushin, Yurii N.'
'Tartakovsky, Vladimir A.'

_publ_section_title
;
 [(3-Nitro-1H-1,2,4-triazol-1-yl)-NNO-azoxy]furazans: energetic materials
 containing an N(O)&#xE001;N--N fragment
;
_journal_issue 39
_journal_name_full 'RSC Advances'
_journal_page_first 24013
_journal_page_last 24021
_journal_paper_doi 10.1039/D1RA03919A
_journal_volume 11
_journal_year 2021
_chemical_formula_moiety 'C4 H N9 O6'
_chemical_formula_sum 'C4 H N9 O6'
_chemical_formula_weight 271.14
_space_group_crystal_system monoclinic
_space_group_IT_number 4
_space_group_name_Hall 'P 2yb'
_space_group_name_H-M_alt 'P 1 21 1'
_atom_sites_solution_hydrogens geom
_atom_sites_solution_primary dual
_audit_creation_method 'Modified SHELXL output'
_audit_update_record
;
2021-03-02 deposited with the CCDC.	2021-06-28 downloaded from the CCDC.
;
_cell_angle_alpha 90
_cell_angle_beta 91.560(3)
_cell_angle_gamma 90
_cell_formula_units_Z 2
_cell_length_a 6.2831(10)
_cell_length_b 6.0046(10)
_cell_length_c 13.003(2)
_cell_measurement_reflns_used 1798
_cell_measurement_temperature 120(2)
_cell_measurement_theta_max 26.63
_cell_measurement_theta_min 3.24
_cell_volume 490.39(14)
_computing_cell_refinement 'Bruker SAINT'
_computing_data_collection 'Bruker APEX2'
_computing_data_reduction 'Bruker SAINT'
_computing_molecular_graphics 'SHELXTL (Sheldrick, 2008)'
_computing_publication_material 'SHELXTL (Sheldrick, 2008)'
_computing_structure_refinement 'SHELXL (Sheldrick, 2015b)'
_computing_structure_solution 'SHELXT (Sheldrick, 2015a)'
_diffrn_ambient_temperature 120(2)
_diffrn_detector_type 'Bruker APEX II CCD area detector'
_diffrn_measured_fraction_theta_full 0.999
_diffrn_measured_fraction_theta_max 0.999
_diffrn_measurement_device_type 'Bruker APEX DUO diffractometer'
_diffrn_measurement_method '\o scans'
_diffrn_radiation_type MoK\a
_diffrn_radiation_wavelength 0.71073
_diffrn_reflns_av_R_equivalents 0.0947
_diffrn_reflns_av_unetI/netI 0.0952
_diffrn_reflns_Laue_measured_fraction_full 0.999
_diffrn_reflns_Laue_measured_fraction_max 0.999
_diffrn_reflns_limit_h_max 8
_diffrn_reflns_limit_h_min -8
_diffrn_reflns_limit_k_max 8
_diffrn_reflns_limit_k_min -8
_diffrn_reflns_limit_l_max 18
_diffrn_reflns_limit_l_min -18
_diffrn_reflns_number 8776
_diffrn_reflns_point_group_measured_fraction_full 0.999
_diffrn_reflns_point_group_measured_fraction_max 0.999
_diffrn_reflns_theta_full 29.990
_diffrn_reflns_theta_max 29.990
_diffrn_reflns_theta_min 3.135
_exptl_absorpt_coefficient_mu 0.170
_exptl_absorpt_correction_T_max 0.862
_exptl_absorpt_correction_T_min 0.524
_exptl_absorpt_correction_type multi-scan
_exptl_absorpt_process_details SADABS
_exptl_crystal_colour colorless
_exptl_crystal_density_diffrn 1.836
_exptl_crystal_description plate
_exptl_crystal_F_000 272
_exptl_crystal_size_max 0.330
_exptl_crystal_size_mid 0.270
_exptl_crystal_size_min 0.080
_refine_diff_density_max 0.274
_refine_diff_density_min -0.264
_refine_diff_density_rms 0.072
_refine_ls_extinction_method none
_refine_ls_goodness_of_fit_ref 0.987
_refine_ls_hydrogen_treatment constr
_refine_ls_matrix_type full
_refine_ls_number_parameters 172
_refine_ls_number_reflns 2859
_refine_ls_number_restraints 1
_refine_ls_restrained_S_all 0.986
_refine_ls_R_factor_all 0.0788
_refine_ls_R_factor_gt 0.0511
_refine_ls_shift/su_max 0.000
_refine_ls_shift/su_mean 0.000
_refine_ls_structure_factor_coef Fsqd
_refine_ls_weighting_details 'w=1/[\s^2^(Fo^2^)+(0.0300P)^2^] where P=(Fo^2^+2Fc^2^)/3'
_refine_ls_weighting_scheme calc
_refine_ls_wR_factor_gt 0.1071
_refine_ls_wR_factor_ref 0.1175
_reflns_Friedel_coverage 0.836
_reflns_Friedel_fraction_full 0.998
_reflns_Friedel_fraction_max 0.998
_reflns_number_gt 2016
_reflns_number_total 2859
_reflns_threshold_expression 'I > 2\s(I)'
_cod_data_source_file d1ra03919a2.cif
_cod_data_source_block gul015
_cod_original_cell_volume 490.38(14)
_cod_original_sg_symbol_H-M 'P 21'
_cod_database_code 7243159
_publ_contact_name 'Fedyanin, Ivan V.'
_publ_contact_email octy@xrlab.ineos.ac.ru
_shelx_shelxl_version_number 2018/3
_shelx_space_group_comment
;
The symmetry employed for this shelxl refinement is uniquely defined
by the following loop, which should always be used as a source of
symmetry information in preference to the above space-group names.
They are only intended as comments.
;
_shelx_estimated_absorpt_t_min 0.946
_shelx_estimated_absorpt_t_max 0.986

loop_
_space_group_symop_operation_xyz
'x, y, z'
'-x, y+1/2, -z'

loop_
_atom_site_label
_atom_site_type_symbol
_atom_site_fract_x
_atom_site_fract_y
_atom_site_fract_z
_atom_site_U_iso_or_equiv
_atom_site_adp_type
_atom_site_occupancy
_atom_site_site_symmetry_order
_atom_site_calc_flag
_atom_site_refinement_flags_posn
_atom_site_refinement_flags_adp
_atom_site_refinement_flags_occupancy
_atom_site_disorder_assembly
_atom_site_disorder_group
O1 O -0.0340(4) 0.6030(5) 0.8818(2) 0.0332(7) Uani 1 1 d . . . . .
O2 O 0.5789(4) 0.8340(4) 0.8093(2) 0.0287(6) Uani 1 1 d . . . . .
O3 O 0.5970(4) 0.3098(5) 0.8583(2) 0.0337(7) Uani 1 1 d . . . . .
O4 O 0.3980(5) 0.1355(5) 0.9673(2) 0.0372(7) Uani 1 1 d . . . . .
N2 N 0.0781(5) 0.4254(6) 0.9223(3) 0.0300(8) Uani 1 1 d . . . . .
N3 N 0.4339(5) 0.2810(6) 0.9042(2) 0.0266(7) Uani 1 1 d . . . . .
N5 N 0.0875(5) 0.7286(6) 0.8169(3) 0.0292(8) Uani 1 1 d . . . . .
N7 N 0.4456(5) 0.7178(5) 0.7599(2) 0.0223(7) Uani 1 1 d . . . . .
N8 N 0.4384(5) 0.6643(5) 0.6648(2) 0.0230(6) Uani 1 1 d . . . . .
C3 C 0.2643(6) 0.4416(6) 0.8819(3) 0.0233(8) Uani 1 1 d . . . . .
C4 C 0.2694(6) 0.6284(7) 0.8171(3) 0.0239(8) Uani 1 1 d . . . . .
O1' O 0.7280(4) 0.6483(5) 0.3146(2) 0.0294(6) Uani 1 1 d . . . . .
O2' O 0.9965(4) 0.8685(4) 0.3471(2) 0.0294(6) Uani 1 1 d . . . . .
N1' N 0.6047(4) 0.7480(5) 0.6099(2) 0.0217(6) Uani 1 1 d . . . . .
N2' N 0.6092(5) 0.6758(5) 0.5110(2) 0.0224(7) Uani 1 1 d . . . . .
N3' N 0.8381(5) 0.7644(5) 0.3723(2) 0.0238(7) Uani 1 1 d . . . . .
N4' N 0.8755(5) 0.9241(5) 0.5454(2) 0.0238(7) Uani 1 1 d . . . . .
C3' C 0.7738(5) 0.7865(6) 0.4782(3) 0.0209(7) Uani 1 1 d . . . . .
C5' C 0.7668(6) 0.9009(6) 0.6287(3) 0.0247(8) Uani 1 1 d . . . . .
H5' H 0.794029 0.976361 0.691909 0.030 Uiso 1 1 calc R U . . .

loop_
_atom_site_aniso_label
_atom_site_aniso_U_11
_atom_site_aniso_U_22
_atom_site_aniso_U_33
_atom_site_aniso_U_23
_atom_site_aniso_U_13
_atom_site_aniso_U_12
O1 0.0227(14) 0.0317(15) 0.0456(17) 0.0069(14) 0.0073(12) 0.0026(12)
O2 0.0266(13) 0.0225(14) 0.0367(14) -0.0044(12) -0.0041(11) -0.0063(11)
O3 0.0259(13) 0.0194(14) 0.0559(18) -0.0022(14) 0.0043(13) -0.0015(12)
O4 0.0475(18) 0.0226(15) 0.0418(17) 0.0090(14) 0.0053(14) 0.0090(14)
N2 0.0279(17) 0.0238(17) 0.0385(18) 0.0020(15) 0.0021(14) 0.0010(14)
N3 0.0279(16) 0.0180(15) 0.0338(17) -0.0020(15) -0.0004(13) 0.0006(13)
N5 0.0226(15) 0.0250(18) 0.0402(18) 0.0023(15) 0.0061(14) -0.0007(14)
N7 0.0199(14) 0.0147(14) 0.0324(17) 0.0003(12) 0.0004(12) -0.0009(12)
N8 0.0199(14) 0.0174(15) 0.0319(16) 0.0002(14) 0.0052(12) -0.0034(12)
C3 0.0230(18) 0.0167(16) 0.0301(19) -0.0010(15) 0.0002(15) -0.0002(15)
C4 0.0215(17) 0.0191(17) 0.0313(19) -0.0013(16) 0.0016(15) -0.0021(15)
O1' 0.0319(14) 0.0212(13) 0.0349(14) -0.0030(12) -0.0017(12) -0.0002(12)
O2' 0.0233(13) 0.0203(13) 0.0448(16) 0.0044(12) 0.0065(11) 0.0007(11)
N1' 0.0205(14) 0.0125(14) 0.0322(16) -0.0016(13) 0.0009(12) -0.0040(12)
N2' 0.0194(14) 0.0163(15) 0.0317(16) 0.0002(13) 0.0010(12) -0.0007(12)
N3' 0.0215(14) 0.0153(15) 0.0348(17) 0.0039(14) 0.0021(13) 0.0037(13)
N4' 0.0210(15) 0.0174(15) 0.0329(17) 0.0020(14) 0.0003(13) -0.0043(13)
C3' 0.0176(15) 0.0140(15) 0.0311(18) 0.0015(15) -0.0002(14) 0.0008(13)
C5' 0.0229(17) 0.0159(17) 0.035(2) -0.0003(16) -0.0029(16) -0.0054(14)

loop_
_atom_type_symbol
_atom_type_description
_atom_type_scat_dispersion_real
_atom_type_scat_dispersion_imag
_atom_type_scat_source
C C 0.0033 0.0016 'International Tables Vol C Tables 4.2.6.8 and 6.1.1.4'
H H 0.0000 0.0000 'International Tables Vol C Tables 4.2.6.8 and 6.1.1.4'
N N 0.0061 0.0033 'International Tables Vol C Tables 4.2.6.8 and 6.1.1.4'
O O 0.0106 0.0060 'International Tables Vol C Tables 4.2.6.8 and 6.1.1.4'

loop_
_geom_angle_atom_site_label_1
_geom_angle_atom_site_label_2
_geom_angle_atom_site_label_3
_geom_angle
_geom_angle_site_symmetry_1
_geom_angle_site_symmetry_3
_geom_angle_publ_flag
N2 O1 N5 111.9(3) . . ?
C3 N2 O1 104.2(3) . . ?
O3 N3 O4 127.3(3) . . ?
O3 N3 C3 115.4(3) . . ?
O4 N3 C3 117.2(3) . . ?
C4 N5 O1 104.4(3) . . ?
O2 N7 N8 129.9(3) . . ?
O2 N7 C4 116.8(3) . . ?
N8 N7 C4 113.3(3) . . ?
N7 N8 N1' 113.8(3) . . ?
N2 C3 C4 109.8(3) . . ?
N2 C3 N3 122.1(3) . . ?
C4 C3 N3 128.2(3) . . ?
N5 C4 C3 109.8(3) . . ?
N5 C4 N7 120.9(3) . . ?
C3 C4 N7 129.2(3) . . ?
N2' N1' N8 114.2(3) . . ?
N2' N1' C5' 110.1(3) . . ?
N8 N1' C5' 135.6(3) . . ?
C3' N2' N1' 100.6(3) . . ?
O1' N3' O2' 125.1(3) . . ?
O1' N3' C3' 117.8(3) . . ?
O2' N3' C3' 117.1(3) . . ?
C5' N4' C3' 102.9(3) . . ?
N2' C3' N4' 117.6(3) . . ?
N2' C3' N3' 120.4(3) . . ?
N4' C3' N3' 122.1(3) . . ?
N4' C5' N1' 108.9(3) . . ?
N4' C5' H5' 125.6 . . ?
N1' C5' H5' 125.6 . . ?

loop_
_geom_bond_atom_site_label_1
_geom_bond_atom_site_label_2
_geom_bond_distance
_geom_bond_site_symmetry_2
_geom_bond_publ_flag
O1 N2 1.375(4) . ?
O1 N5 1.378(4) . ?
O2 N7 1.254(4) . ?
O3 N3 1.212(4) . ?
O4 N3 1.223(4) . ?
N2 C3 1.299(5) . ?
N3 C3 1.461(5) . ?
N5 C4 1.292(5) . ?
N7 N8 1.277(4) . ?
N7 C4 1.452(5) . ?
N8 N1' 1.376(4) . ?
C3 C4 1.404(6) . ?
O1' N3' 1.225(4) . ?
O2' N3' 1.227(4) . ?
N1' N2' 1.358(4) . ?
N1' C5' 1.388(4) . ?
N2' C3' 1.311(5) . ?
N3' C3' 1.451(5) . ?
N4' C5' 1.303(5) . ?
N4' C3' 1.351(5) . ?
C5' H5' 0.9500 . ?

loop_
_geom_torsion_atom_site_label_1
_geom_torsion_atom_site_label_2
_geom_torsion_atom_site_label_3
_geom_torsion_atom_site_label_4
_geom_torsion
_geom_torsion_site_symmetry_1
_geom_torsion_site_symmetry_2
_geom_torsion_site_symmetry_3
_geom_torsion_site_symmetry_4
_geom_torsion_publ_flag
N5 O1 N2 C3 -0.5(4) . . . . ?
N2 O1 N5 C4 0.6(4) . . . . ?
O2 N7 N8 N1' 0.4(5) . . . . ?
C4 N7 N8 N1' -180.0(3) . . . . ?
O1 N2 C3 C4 0.2(4) . . . . ?
O1 N2 C3 N3 -179.3(3) . . . . ?
O3 N3 C3 N2 177.0(3) . . . . ?
O4 N3 C3 N2 -3.8(5) . . . . ?
O3 N3 C3 C4 -2.4(6) . . . . ?
O4 N3 C3 C4 176.7(4) . . . . ?
O1 N5 C4 C3 -0.4(4) . . . . ?
O1 N5 C4 N7 -177.4(3) . . . . ?
N2 C3 C4 N5 0.1(5) . . . . ?
N3 C3 C4 N5 179.6(4) . . . . ?
N2 C3 C4 N7 176.8(4) . . . . ?
N3 C3 C4 N7 -3.7(7) . . . . ?
O2 N7 C4 N5 96.6(4) . . . . ?
N8 N7 C4 N5 -83.1(4) . . . . ?
O2 N7 C4 C3 -79.8(5) . . . . ?
N8 N7 C4 C3 100.5(4) . . . . ?
N7 N8 N1' N2' 174.4(3) . . . . ?
N7 N8 N1' C5' -10.1(5) . . . . ?
N8 N1' N2' C3' 177.6(3) . . . . ?
C5' N1' N2' C3' 0.9(4) . . . . ?
N1' N2' C3' N4' -0.4(4) . . . . ?
N1' N2' C3' N3' -178.7(3) . . . . ?
C5' N4' C3' N2' -0.2(4) . . . . ?
C5' N4' C3' N3' 178.0(3) . . . . ?
O1' N3' C3' N2' 3.4(5) . . . . ?
O2' N3' C3' N2' -178.3(3) . . . . ?
O1' N3' C3' N4' -174.9(3) . . . . ?
O2' N3' C3' N4' 3.5(5) . . . . ?
C3' N4' C5' N1' 0.8(4) . . . . ?
N2' N1' C5' N4' -1.2(4) . . . . ?
N8 N1' C5' N4' -176.9(4) . . . . ?
